data_4322133
loop_
_publ_author_name
'Tiziana Funaioli'
'Claudia Cavazza'
'Fabio Marchetti'
'Giuseppe Fachinetti'

_publ_contact_author
;
        Fabio Marchetti
        Dipartimento di Chimica e Chimica Industriale
        Universita' di Pisa
        Via Risorgimento, 35
        56126 Pisa
        Italy
;
_publ_contact_author_email fama@dcci.unipi.it
_publ_contact_author_fax '050 20237'
_publ_contact_author_phone '050 918233'
_publ_section_title
;
 Aqueous Organometallic Chemistry of Ruthenium(II). Aquo Carbonyl
 Derivatives and Related Ethene Hydrocarboxylation in Fully Aqueous
 Solvent
;
_journal_name_full 'Inorganic Chemistry'
_journal_page_first 3361
_journal_page_last 3368
_journal_paper_doi 10.1021/ic981429i
_journal_volume 38
_journal_year 1999
_chemical_formula_moiety '[Ru4(C(O)C2H5)4(OH)2(CF3SO3)2(CO)8]'
_chemical_formula_sum 'C11 H11 F3 O10 Ru2 S'
_chemical_formula_weight 594.40
_chemical_name_systematic
; 

Tetra-\m-propionyl-di-\m3-hydroxo-octacarbonyl-bis-trifluoroacetato-tetrarut
henium(II) 
;
_space_group_IT_number 14
_symmetry_cell_setting monoclinic
_symmetry_space_group_name_Hall '-P 2yn'
_symmetry_space_group_name_H-M 'P 1 21/n 1'
_atom_sites_solution_hydrogens geom
_atom_sites_solution_primary direct
_atom_sites_solution_secondary difmap
_audit_creation_method SHELXL-97
_cell_angle_alpha 90.00
_cell_angle_beta 90.540(10)
_cell_angle_gamma 90.00
_cell_formula_units_Z 4
_cell_length_a 12.878(2)
_cell_length_b 11.561(2)
_cell_length_c 13.058(3)
_cell_measurement_reflns_used 22
_cell_measurement_temperature 293(2)
_cell_measurement_theta_max 12.5
_cell_measurement_theta_min 9.5
_cell_volume 1944.0(6)
_computing_cell_refinement 'XSCANS 2.1'
_computing_data_collection 'XSCANS 2.1'
_computing_data_reduction 'SHELXTL-Plus 5.03'
_computing_molecular_graphics 'SHELXTL-Plus 5.03'
_computing_publication_material 'SHELXTL-Plus 5.03'
_computing_structure_refinement 'SHELXL-97 (Sheldrick, 1997)'
_computing_structure_solution 'SHELXS-97 (Sheldrick, 1990)'
_diffrn_ambient_temperature 293(2)
_diffrn_measured_fraction_theta_full 0.942
_diffrn_measured_fraction_theta_max 0.942
_diffrn_measurement_device 'Siemens P4'
_diffrn_measurement_method \w/2\q
_diffrn_radiation_monochromator graphite
_diffrn_radiation_source 'fine-focus sealed tube'
_diffrn_radiation_type MoK\a
_diffrn_radiation_wavelength 0.71073
_diffrn_reflns_av_R_equivalents 0.0847
_diffrn_reflns_av_sigmaI/netI 0.0805
_diffrn_reflns_limit_h_max 13
_diffrn_reflns_limit_h_min -1
_diffrn_reflns_limit_k_max 1
_diffrn_reflns_limit_k_min -12
_diffrn_reflns_limit_l_max 14
_diffrn_reflns_limit_l_min -14
_diffrn_reflns_number 3293
_diffrn_reflns_theta_full 22.50
_diffrn_reflns_theta_max 22.50
_diffrn_reflns_theta_min 2.21
_diffrn_standards_interval_count 97
_diffrn_standards_number 3
_exptl_absorpt_coefficient_mu 1.733
_exptl_absorpt_correction_type 'not corrected'
_exptl_crystal_colour Colorless
_exptl_crystal_density_diffrn 2.031
_exptl_crystal_density_method 'not measured'
_exptl_crystal_description Prism
_exptl_crystal_F_000 1152
_exptl_crystal_size_max '0.43 mm'
_exptl_crystal_size_mid '0.22 mm'
_exptl_crystal_size_min '0.18 mm'
_refine_diff_density_max 4.250
_refine_diff_density_min -2.939
_refine_diff_density_rms 0.312
_refine_ls_extinction_method none
_refine_ls_goodness_of_fit_ref 1.079
_refine_ls_hydrogen_treatment mixed
_refine_ls_matrix_type full
_refine_ls_number_parameters 234
_refine_ls_number_reflns 2547
_refine_ls_number_restraints 0
_refine_ls_restrained_S_all 1.079
_refine_ls_R_factor_all 0.1392
_refine_ls_R_factor_gt 0.0983
_refine_ls_shift/su_max 0.007
_refine_ls_shift/su_mean 0.001
_refine_ls_structure_factor_coef Fsqd
_refine_ls_weighting_details 'w=1/[\s^2^(Fo^2^)+(0.2000P)^2^+0.0000P] where P=(Fo^2^+2Fc^2^)/3'
_refine_ls_weighting_scheme calc
_refine_ls_wR_factor_gt 0.2519
_refine_ls_wR_factor_ref 0.2912
_reflns_number_gt 1646
_reflns_number_total 2547
_reflns_threshold_expression >2sigma(I)
_cod_data_source_file ic981429i_4.cif
_cod_data_source_block rtf
_cod_depositor_comments
;
The following automatic conversions were performed:

'_refine_ls_weighting_scheme' value 'calc
w=1/[\s^2^(Fo^2^)+(0.2000P)^2^+0.0000P] where P=(Fo^2^+2Fc^2^)/3' was
changed to 'calc'. New tag '_refine_ls_weighting_details' was
created. The value of the new tag was set to
'w=1/[\s^2^(Fo^2^)+(0.2000P)^2^+0.0000P] where P=(Fo^2^+2Fc^2^)/3'.

Automatic conversion script
Id: cif_fix_values 3143 2015-03-26 13:38:13Z robertas 
;
_cod_database_code 4322133

loop_
_symmetry_equiv_pos_as_xyz
'x, y, z'
'-x+1/2, y+1/2, -z+1/2'
'-x, -y, -z'
'x-1/2, -y-1/2, z-1/2'

loop_
_atom_site_label
_atom_site_type_symbol
_atom_site_fract_x
_atom_site_fract_y
_atom_site_fract_z
_atom_site_U_iso_or_equiv
_atom_site_adp_type
_atom_site_occupancy
_atom_site_calc_flag
_atom_site_refinement_flags
_atom_site_disorder_assembly
_atom_site_disorder_group
Ru1 Ru 0.45820(11) 0.10839(13) 0.42219(11) 0.0277(6) Uani 1 d . . .
Ru2 Ru 0.31707(11) 0.11407(13) 0.63284(11) 0.0286(6) Uani 1 d . . .
C1 C 0.5823(16) 0.1974(17) 0.4167(16) 0.035(5) Uani 1 d . . .
O1 O 0.6537(14) 0.2497(16) 0.4104(13) 0.060(4) Uani 1 d . . .
C2 C 0.4366(19) 0.1258(19) 0.281(2) 0.050(6) Uani 1 d . . .
O2 O 0.4228(16) 0.1352(16) 0.1967(13) 0.067(5) Uani 1 d . . .
C3 C 0.1862(15) 0.1538(18) 0.6674(15) 0.034(5) Uiso 1 d . . .
O3 O 0.0991(12) 0.1778(16) 0.6880(14) 0.061(5) Uani 1 d . . .
C4 C 0.3057(17) -0.0053(18) 0.7283(17) 0.040(5) Uani 1 d . . .
O4 O 0.2991(17) -0.0731(17) 0.7889(16) 0.077(6) Uani 1 d . . .
O5 O 0.3286(10) 0.2555(11) 0.5315(11) 0.037(3) Uani 1 d . . .
C5 C 0.3814(15) 0.2551(17) 0.4526(13) 0.032(4) Uani 1 d . . .
C6 C 0.3858(17) 0.3652(18) 0.395(2) 0.049(6) Uani 1 d . . .
H6A H 0.3558 0.3521 0.3279 0.063 Uiso 1 calc R . .
H6B H 0.4583 0.3850 0.3859 0.063 Uiso 1 calc R . .
C7 C 0.332(2) 0.469(2) 0.442(2) 0.074(9) Uani 1 d . . .
H7A H 0.3397 0.5341 0.3973 0.097 Uiso 1 calc R . .
H7B H 0.3630 0.4856 0.5072 0.097 Uiso 1 calc R . .
H7C H 0.2598 0.4516 0.4502 0.097 Uiso 1 calc R . .
O6 O 0.3179(11) 0.0144(11) 0.4369(10) 0.038(3) Uani 1 d . . .
C8 C 0.2665(17) 0.0201(18) 0.5173(17) 0.041(5) Uani 1 d . . .
C9 C 0.1677(15) -0.052(2) 0.5160(16) 0.043(5) Uani 1 d . . .
H9A H 0.1090 -0.0008 0.5254 0.056 Uiso 1 calc R . .
H9B H 0.1699 -0.1044 0.5742 0.056 Uiso 1 calc R . .
C10 C 0.148(2) -0.124(3) 0.419(2) 0.082(9) Uani 1 d . . .
H10A H 0.0844 -0.1658 0.4252 0.106 Uiso 1 calc R . .
H10B H 0.2045 -0.1777 0.4100 0.106 Uiso 1 calc R . .
H10C H 0.1443 -0.0735 0.3606 0.106 Uiso 1 calc R . .
O7 O 0.4695(10) 0.0717(11) 0.5813(9) 0.030(3) Uani 1 d . . .
H7O H 0.5111 0.1166 0.6076 0.039 Uiso 1 calc R . .
S S 0.4909(5) 0.3016(5) 0.7382(5) 0.0509(15) Uani 1 d . . .
O8 O 0.3966(11) 0.2363(14) 0.7486(12) 0.050(4) Uani 1 d . . .
O9 O 0.4792(16) 0.4199(15) 0.7597(15) 0.074(6) Uani 1 d . . .
O10 O 0.5488(15) 0.2723(16) 0.6473(14) 0.071(6) Uani 1 d . . .
C11 C 0.568(3) 0.250(3) 0.841(3) 0.089(10) Uiso 1 d . . .
F1 F 0.584(2) 0.134(2) 0.8307(19) 0.131(9) Uani 1 d . . .
F2 F 0.532(2) 0.264(3) 0.9291(14) 0.157(12) Uani 1 d . . .
F3 F 0.6619(16) 0.303(3) 0.839(2) 0.151(11) Uani 1 d . . .

loop_
_atom_site_aniso_label
_atom_site_aniso_U_11
_atom_site_aniso_U_22
_atom_site_aniso_U_33
_atom_site_aniso_U_23
_atom_site_aniso_U_13
_atom_site_aniso_U_12
Ru1 0.0292(9) 0.0288(9) 0.0254(9) 0.0025(6) 0.0102(6) 0.0007(6)
Ru2 0.0256(9) 0.0320(10) 0.0283(10) -0.0020(7) 0.0104(6) -0.0014(6)
C1 0.032(11) 0.031(11) 0.043(12) 0.003(9) 0.028(9) -0.002(9)
O1 0.058(11) 0.065(11) 0.056(10) 0.014(9) 0.017(8) -0.013(10)
C2 0.061(15) 0.038(12) 0.052(16) -0.005(11) 0.024(12) -0.021(11)
O2 0.102(14) 0.070(12) 0.029(9) 0.020(8) -0.006(9) -0.010(10)
O3 0.040(9) 0.067(11) 0.078(12) -0.003(9) 0.019(8) 0.015(8)
C4 0.046(12) 0.028(11) 0.046(13) 0.012(10) 0.011(10) 0.004(9)
O4 0.091(14) 0.059(12) 0.082(14) 0.014(11) 0.031(11) 0.009(10)
O5 0.038(7) 0.021(7) 0.053(9) 0.008(6) 0.022(7) 0.003(6)
C5 0.040(11) 0.041(12) 0.014(9) -0.004(8) 0.002(8) -0.003(9)
C6 0.042(12) 0.026(11) 0.077(17) 0.011(11) 0.000(11) 0.013(9)
C7 0.075(18) 0.033(13) 0.12(2) 0.028(15) 0.027(17) 0.029(13)
O6 0.048(8) 0.030(7) 0.036(8) -0.003(6) 0.012(7) -0.007(6)
C8 0.040(11) 0.039(12) 0.044(13) 0.003(10) 0.017(10) -0.005(10)
C9 0.030(11) 0.060(14) 0.037(12) -0.016(10) 0.001(9) -0.015(10)
C10 0.08(2) 0.10(3) 0.061(18) -0.034(17) 0.004(15) -0.016(18)
O7 0.036(7) 0.034(7) 0.020(6) -0.007(5) 0.010(5) -0.017(6)
S 0.046(3) 0.050(3) 0.057(4) -0.020(3) 0.012(3) -0.008(3)
O8 0.042(8) 0.060(10) 0.050(9) -0.012(8) 0.015(7) -0.007(7)
O9 0.094(14) 0.039(10) 0.089(14) -0.020(9) 0.020(11) 0.013(9)
O10 0.082(13) 0.065(11) 0.067(12) -0.036(9) 0.036(10) -0.039(10)
F1 0.135(19) 0.119(18) 0.14(2) -0.017(15) -0.028(15) 0.073(15)
F2 0.17(2) 0.25(3) 0.049(11) -0.002(15) -0.006(13) 0.07(2)
F3 0.063(12) 0.19(3) 0.20(3) -0.09(2) -0.045(14) 0.015(14)

loop_
_atom_type_symbol
_atom_type_description
_atom_type_scat_dispersion_real
_atom_type_scat_dispersion_imag
_atom_type_scat_source
C C 0.0033 0.0016 'International Tables Vol C Tables 4.2.6.8 and 6.1.1.4'
H H 0.0000 0.0000 'International Tables Vol C Tables 4.2.6.8 and 6.1.1.4'
O O 0.0106 0.0060 'International Tables Vol C Tables 4.2.6.8 and 6.1.1.4'
F F 0.0171 0.0103 'International Tables Vol C Tables 4.2.6.8 and 6.1.1.4'
S S 0.1246 0.1234 'International Tables Vol C Tables 4.2.6.8 and 6.1.1.4'
Ru Ru -1.2594 0.8363 'International Tables Vol C Tables 4.2.6.8 and 6.1.1.4'

loop_
_geom_angle_atom_site_label_1
_geom_angle_atom_site_label_2
_geom_angle_atom_site_label_3
_geom_angle
_geom_angle_site_symmetry_1
_geom_angle_site_symmetry_3
_geom_angle_publ_flag
C2 Ru1 C1 91.2(9) . . ?
C2 Ru1 C5 92.0(9) . . ?
C1 Ru1 C5 88.0(8) . . ?
C2 Ru1 O6 91.5(8) . . ?
C1 Ru1 O6 176.5(7) . . ?
C5 Ru1 O6 89.6(7) . . ?
C2 Ru1 O7 173.0(7) . . ?
C1 Ru1 O7 95.5(7) . . ?
C5 Ru1 O7 90.3(6) . . ?
O6 Ru1 O7 81.9(5) . . ?
C2 Ru1 O7 97.8(8) . 3_656 ?
C1 Ru1 O7 98.6(7) . 3_656 ?
C5 Ru1 O7 168.0(6) . 3_656 ?
O6 Ru1 O7 83.3(5) . 3_656 ?
O7 Ru1 O7 79.2(5) . 3_656 ?
C3 Ru2 C4 86.7(9) . . ?
C3 Ru2 C8 91.7(9) . . ?
C4 Ru2 C8 94.4(9) . . ?
C3 Ru2 O5 91.8(7) . . ?
C4 Ru2 O5 176.9(8) . . ?
C8 Ru2 O5 88.4(7) . . ?
C3 Ru2 O7 175.9(7) . . ?
C4 Ru2 O7 96.8(7) . . ?
C8 Ru2 O7 86.0(7) . . ?
O5 Ru2 O7 84.8(5) . . ?
C3 Ru2 O8 95.2(7) . . ?
C4 Ru2 O8 93.0(8) . . ?
C8 Ru2 O8 170.2(7) . . ?
O5 Ru2 O8 84.4(6) . . ?
O7 Ru2 O8 86.8(5) . . ?
O1 C1 Ru1 178(2) . . ?
O2 C2 Ru1 179(2) . . ?
O3 C3 Ru2 178.1(19) . . ?
O4 C4 Ru2 177(2) . . ?
C5 O5 Ru2 124.1(13) . . ?
O5 C5 C6 116.2(18) . . ?
O5 C5 Ru1 116.3(14) . . ?
C6 C5 Ru1 127.4(14) . . ?
C5 C6 C7 117(2) . . ?
C8 O6 Ru1 120.6(14) . . ?
O6 C8 C9 114.3(19) . . ?
O6 C8 Ru2 120.0(15) . . ?
C9 C8 Ru2 125.7(14) . . ?
C8 C9 C10 115.8(19) . . ?
Ru1 O7 Ru2 102.0(6) . . ?
Ru1 O7 Ru1 100.8(5) . 3_656 ?
Ru2 O7 Ru1 126.3(5) . 3_656 ?
O9 S O8 113.6(11) . . ?
O9 S O10 116.7(12) . . ?
O8 S O10 113.3(9) . . ?
O9 S C11 103.9(16) . . ?
O8 S C11 102.7(14) . . ?
O10 S C11 104.6(16) . . ?
S O8 Ru2 129.2(9) . . ?
F2 C11 F3 107(3) . . ?
F2 C11 F1 106(3) . . ?
F3 C11 F1 108(3) . . ?
F2 C11 S 116(3) . . ?
F3 C11 S 109(3) . . ?
F1 C11 S 110(3) . . ?

loop_
_geom_bond_atom_site_label_1
_geom_bond_atom_site_label_2
_geom_bond_distance
_geom_bond_site_symmetry_2
_geom_bond_publ_flag
Ru1 C2 1.88(3) . ?
Ru1 C1 1.90(2) . ?
Ru1 C5 2.00(2) . ?
Ru1 O6 2.118(13) . ?
Ru1 O7 2.124(12) . ?
Ru1 O7 2.281(13) 3_656 ?
Ru2 C3 1.808(19) . ?
Ru2 C4 1.87(2) . ?
Ru2 C8 1.96(2) . ?
Ru2 O5 2.109(13) . ?
Ru2 O7 2.138(12) . ?
Ru2 O8 2.302(15) . ?
C1 O1 1.10(2) . ?
C2 O2 1.11(3) . ?
C3 O3 1.19(2) . ?
C4 O4 1.12(3) . ?
O5 C5 1.24(2) . ?
C5 C6 1.48(3) . ?
C6 C7 1.51(3) . ?
O6 C8 1.25(2) . ?
C8 C9 1.52(3) . ?
C9 C10 1.54(3) . ?
O7 Ru1 2.281(13) 3_656 ?
S O9 1.405(17) . ?
S O8 1.437(16) . ?
S O10 1.447(17) . ?
S C11 1.76(4) . ?
C11 F2 1.26(4) . ?
C11 F3 1.36(4) . ?
C11 F1 1.36(4) . ?
